data_8103168
loop_
_publ_author_name
'Xin-Xiang Lei'
'An-Jiang Zhang'

_publ_section_title
;
 Crystal structure of
 1,1'-dihydro-[4,4'-bipyridine]-1,1'-diium-bis(2-sulfonatoterephthalic
 acid) --- water (1:4), (C10H10N2)(C8H5O7S)2 &#x00B7; 4H2O
;
_journal_issue 3
_journal_name_full 'Zeitschrift f\"ur Kristallographie - New Crystal Structures'
_journal_page_first 317
_journal_volume 226
_journal_year 2011
_chemical_formula_moiety 'C10 H10 N2, 2(C8 H5 O7 S), 4(H2 O)'
_chemical_formula_sum 'C26 H28 N2 O18 S2'
_chemical_formula_weight 720.62
_space_group_IT_number 2
_symmetry_cell_setting triclinic
_symmetry_space_group_name_Hall '-P 1'
_symmetry_space_group_name_H-M 'P -1'
_atom_sites_solution_hydrogens geom
_atom_sites_solution_primary direct
_atom_sites_solution_secondary difmap
_audit_creation_method SHELXL-97
_cell_angle_alpha 73.0070(10)
_cell_angle_beta 71.5670(10)
_cell_angle_gamma 89.5820(10)
_cell_formula_units_Z 1
_cell_length_a 8.4687(5)
_cell_length_b 9.4670(5)
_cell_length_c 10.4823(6)
_cell_measurement_reflns_used 7421
_cell_measurement_temperature 298(2)
_cell_measurement_theta_max 28.37
_cell_measurement_theta_min 2.55
_cell_volume 759.11(7)
_computing_cell_refinement 'SAINT (Bruker, 2002)'
_computing_data_collection 'SMART (Bruker, 2002)'
_computing_data_reduction SAINT
_computing_molecular_graphics 'XP (Bruker, 2002)'
_computing_publication_material 'SHELXL-97 (Bruker, 2002)'
_computing_structure_refinement 'SHELXL-97 (Sheldrick, 1997)'
_computing_structure_solution 'SHELXS-97 (Sheldrick, 1997)'
_diffrn_ambient_temperature 298(2)
_diffrn_measured_fraction_theta_full 0.992
_diffrn_measured_fraction_theta_max 0.992
_diffrn_measurement_device_type 'Bruker APEX II area-detector diffractometer'
_diffrn_measurement_method '\f and \w scans'
_diffrn_radiation_monochromator graphite
_diffrn_radiation_source 'fine-focus sealed tube'
_diffrn_radiation_type MoK\a
_diffrn_radiation_wavelength 0.71073
_diffrn_reflns_av_R_equivalents 0.0172
_diffrn_reflns_av_sigmaI/netI 0.0194
_diffrn_reflns_limit_h_max 10
_diffrn_reflns_limit_h_min -10
_diffrn_reflns_limit_k_max 11
_diffrn_reflns_limit_k_min -11
_diffrn_reflns_limit_l_max 12
_diffrn_reflns_limit_l_min -12
_diffrn_reflns_number 8997
_diffrn_reflns_theta_full 25.10
_diffrn_reflns_theta_max 25.10
_diffrn_reflns_theta_min 2.15
_exptl_absorpt_coefficient_mu 0.264
_exptl_absorpt_correction_T_max 0.9615
_exptl_absorpt_correction_T_min 0.9345
_exptl_absorpt_correction_type multi-scan
_exptl_absorpt_process_details 'SADABS (Bruker, 2002)'
_exptl_crystal_colour Colorless
_exptl_crystal_density_diffrn 1.576
_exptl_crystal_density_method 'not measured'
_exptl_crystal_description Prism
_exptl_crystal_F_000 374
_exptl_crystal_size_max 0.26
_exptl_crystal_size_mid 0.21
_exptl_crystal_size_min 0.15
_refine_diff_density_max 0.387
_refine_diff_density_min -0.295
_refine_diff_density_rms 0.053
_refine_ls_extinction_coef 0.038(5)
_refine_ls_extinction_expression Fc^*^=kFc[1+0.001xFc^2^\l^3^/sin(2\q)]^-1/4^
_refine_ls_extinction_method SHELXL
_refine_ls_goodness_of_fit_ref 1.113
_refine_ls_hydrogen_treatment constr
_refine_ls_matrix_type full
_refine_ls_number_parameters 220
_refine_ls_number_reflns 2686
_refine_ls_number_restraints 4
_refine_ls_restrained_S_all 1.113
_refine_ls_R_factor_all 0.0378
_refine_ls_R_factor_gt 0.0353
_refine_ls_shift/su_max 0.000
_refine_ls_shift/su_mean 0.000
_refine_ls_structure_factor_coef Fsqd
_refine_ls_weighting_details 'calc w=1/[\s^2^(Fo^2^)+(0.0592P)^2^+0.3087P] where P=(Fo^2^+2Fc^2^)/3'
_refine_ls_weighting_scheme calc
_refine_ls_wR_factor_gt 0.1045
_refine_ls_wR_factor_ref 0.1099
_reflns_number_gt 2506
_reflns_number_total 2686
_reflns_threshold_expression I>2\s(I)
_cod_data_source_file 1267-3436.cff
_cod_data_source_block mo_20110110e_0m
_cod_depositor_comments
;
The following automatic conversions were performed:

'_symmetry_cell_setting' value 'Triclinic' changed to 'triclinic'
according to /home/saulius/struct/CIF-dictionaries/cif_core.dic
dictionary named 'cif_core.dic' version 2.4.1 from
2010-06-29.

'_exptl_absorpt_correction_type' value 'Multi-scan'
changed to 'multi-scan' according to
/home/saulius/struct/CIF-dictionaries/cif_core.dic dictionary named
'cif_core.dic' version 2.4.1 from 2010-06-29.

Automatic conversion script
Id: cif_fix_values 1715 2011-07-08 13:25:40Z adriana 
;
_cod_database_code 8103168

loop_
_symmetry_equiv_pos_as_xyz
'x, y, z'
'-x, -y, -z'

loop_
_atom_site_label
_atom_site_type_symbol
_atom_site_fract_x
_atom_site_fract_y
_atom_site_fract_z
_atom_site_U_iso_or_equiv
_atom_site_adp_type
_atom_site_occupancy
_atom_site_symmetry_multiplicity
_atom_site_calc_flag
_atom_site_refinement_flags
S1 S 1.02057(6) 0.12620(5) 0.65556(5) 0.03768(18) Uani 1 1 d .
O1 O 1.2722(2) 0.44808(19) 0.77019(17) 0.0613(5) Uani 1 1 d .
H1 H 1.3344 0.5161 0.7060 0.092 Uiso 1 1 calc R
O2 O 1.1559(2) 0.44957(19) 0.60789(15) 0.0604(5) Uani 1 1 d .
O3 O 1.20148(18) 0.14331(19) 0.60425(17) 0.0566(4) Uani 1 1 d .
O4 O 0.94866(16) 0.23130(15) 0.56212(13) 0.0403(3) Uani 1 1 d .
O5 O 0.9510(2) -0.02351(16) 0.69000(16) 0.0587(4) Uani 1 1 d .
O6 O 0.5592(2) -0.10611(19) 1.15650(18) 0.0678(5) Uani 1 1 d .
O7 O 0.5444(2) 0.06091(17) 1.26979(16) 0.0547(4) Uani 1 1 d .
H7 H 0.4633 0.0052 1.3277 0.082 Uiso 1 1 calc R
O8 O 0.4797(2) 0.66122(19) 0.5755(2) 0.0768(6) Uani 1 1 d D
H8A H 0.5717 0.6643 0.5169 0.115 Uiso 1 1 d RD
H8B H 0.4278 0.7333 0.5560 0.115 Uiso 1 1 d RD
O9 O 0.30604(17) 0.89830(16) 0.49417(14) 0.0461(4) Uani 1 1 d D
H9A H 0.2705 0.9521 0.5437 0.069 Uiso 1 1 d RD
H9B H 0.2266 0.8660 0.4787 0.069 Uiso 1 1 d RD
N1 N 0.1935(2) 0.42285(19) 0.32937(17) 0.0446(4) Uani 1 1 d .
H1A H 0.1187 0.4029 0.4115 0.053 Uiso 1 1 calc R
C1 C 1.1611(2) 0.3997(2) 0.7257(2) 0.0375(4) Uani 1 1 d .
C2 C 1.0299(2) 0.28626(19) 0.84145(19) 0.0344(4) Uani 1 1 d .
C3 C 0.9545(2) 0.16907(19) 0.81853(18) 0.0332(4) Uani 1 1 d .
C4 C 0.8233(2) 0.07819(19) 0.92573(19) 0.0355(4) Uani 1 1 d .
H4 H 0.7754 -0.0009 0.9106 0.043 Uiso 1 1 calc R
C5 C 0.7610(2) 0.1031(2) 1.05654(19) 0.0365(4) Uani 1 1 d .
C6 C 0.8382(3) 0.2162(2) 1.0808(2) 0.0427(4) Uani 1 1 d .
H6 H 0.7992 0.2327 1.1683 0.051 Uiso 1 1 calc R
C7 C 0.9729(3) 0.3043(2) 0.9752(2) 0.0417(4) Uani 1 1 d .
H7A H 1.0269 0.3774 0.9937 0.050 Uiso 1 1 calc R
C8 C 0.6117(2) 0.0064(2) 1.1660(2) 0.0414(4) Uani 1 1 d .
C9 C 0.2098(3) 0.3254(3) 0.2590(2) 0.0573(6) Uani 1 1 d .
H9 H 0.1402 0.2373 0.2982 0.069 Uiso 1 1 calc R
C10 C 0.3287(3) 0.3538(2) 0.1287(2) 0.0531(6) Uani 1 1 d .
H10 H 0.3394 0.2850 0.0795 0.064 Uiso 1 1 calc R
C11 C 0.4334(2) 0.48443(19) 0.06955(18) 0.0322(4) Uani 1 1 d .
C12 C 0.4087(2) 0.58463(19) 0.14698(19) 0.0362(4) Uani 1 1 d .
H12 H 0.4739 0.6750 0.1099 0.043 Uiso 1 1 calc R
C13 C 0.2888(2) 0.5506(2) 0.2773(2) 0.0425(4) Uani 1 1 d .
H13 H 0.2741 0.6169 0.3294 0.051 Uiso 1 1 calc R

loop_
_atom_site_aniso_label
_atom_site_aniso_U_11
_atom_site_aniso_U_22
_atom_site_aniso_U_33
_atom_site_aniso_U_23
_atom_site_aniso_U_13
_atom_site_aniso_U_12
S1 0.0403(3) 0.0398(3) 0.0363(3) -0.0194(2) -0.0100(2) 0.00459(19)
O1 0.0569(10) 0.0612(10) 0.0606(10) 0.0009(8) -0.0297(8) -0.0227(8)
O2 0.0661(10) 0.0682(10) 0.0377(8) -0.0063(7) -0.0132(7) -0.0265(8)
O3 0.0398(8) 0.0776(11) 0.0594(9) -0.0363(8) -0.0117(7) 0.0167(7)
O4 0.0385(7) 0.0493(8) 0.0323(7) -0.0146(6) -0.0088(5) -0.0004(6)
O5 0.0880(12) 0.0414(8) 0.0523(9) -0.0247(7) -0.0208(8) -0.0011(7)
O6 0.0749(11) 0.0577(10) 0.0584(10) -0.0251(8) 0.0022(8) -0.0269(8)
O7 0.0543(9) 0.0516(9) 0.0471(8) -0.0188(7) 0.0020(7) -0.0055(7)
O8 0.0435(9) 0.0554(10) 0.1004(14) 0.0046(9) -0.0076(9) -0.0017(7)
O9 0.0377(7) 0.0572(9) 0.0478(8) -0.0257(7) -0.0111(6) 0.0055(6)
N1 0.0379(8) 0.0563(10) 0.0312(8) -0.0105(7) -0.0027(6) 0.0025(7)
C1 0.0349(9) 0.0359(9) 0.0433(11) -0.0151(8) -0.0121(8) 0.0010(7)
C2 0.0365(9) 0.0319(9) 0.0371(9) -0.0117(7) -0.0142(7) 0.0030(7)
C3 0.0362(9) 0.0328(9) 0.0345(9) -0.0135(7) -0.0140(7) 0.0054(7)
C4 0.0404(9) 0.0313(9) 0.0372(9) -0.0129(7) -0.0138(8) 0.0008(7)
C5 0.0417(10) 0.0327(9) 0.0346(9) -0.0101(7) -0.0122(8) 0.0030(7)
C6 0.0541(11) 0.0417(10) 0.0336(9) -0.0157(8) -0.0123(8) -0.0004(8)
C7 0.0512(11) 0.0367(9) 0.0410(10) -0.0168(8) -0.0155(8) -0.0041(8)
C8 0.0446(10) 0.0398(10) 0.0379(10) -0.0110(8) -0.0117(8) 0.0009(8)
C9 0.0589(13) 0.0531(12) 0.0448(12) -0.0122(10) 0.0014(10) -0.0209(10)
C10 0.0618(13) 0.0455(11) 0.0423(11) -0.0193(9) 0.0020(9) -0.0186(10)
C11 0.0336(9) 0.0316(8) 0.0310(9) -0.0097(7) -0.0099(7) 0.0004(7)
C12 0.0395(9) 0.0317(9) 0.0367(9) -0.0122(7) -0.0098(7) 0.0027(7)
C13 0.0468(11) 0.0455(10) 0.0376(10) -0.0190(8) -0.0114(8) 0.0124(8)

loop_
_atom_type_symbol
_atom_type_description
_atom_type_scat_dispersion_real
_atom_type_scat_dispersion_imag
_atom_type_scat_source
C C 0.0033 0.0016 'International Tables Vol C Tables 4.2.6.8 and 6.1.1.4'
H H 0.0000 0.0000 'International Tables Vol C Tables 4.2.6.8 and 6.1.1.4'
N N 0.0061 0.0033 'International Tables Vol C Tables 4.2.6.8 and 6.1.1.4'
O O 0.0106 0.0060 'International Tables Vol C Tables 4.2.6.8 and 6.1.1.4'
S S 0.1246 0.1234 'International Tables Vol C Tables 4.2.6.8 and 6.1.1.4'

loop_
_geom_angle_atom_site_label_1
_geom_angle_atom_site_label_2
_geom_angle_atom_site_label_3
_geom_angle
_geom_angle_site_symmetry_3
O5 S1 O3 113.46(10) .
O5 S1 O4 111.88(9) .
O3 S1 O4 112.56(9) .
O5 S1 C3 105.17(9) .
O3 S1 C3 107.23(9) .
O4 S1 C3 105.84(8) .
C1 O1 H1 109.5 .
C8 O7 H7 109.5 .
H8A O8 H8B 114.9 .
H9A O9 H9B 107.7 .
C9 N1 C13 122.08(17) .
C9 N1 H1A 119.0 .
C13 N1 H1A 119.0 .
O2 C1 O1 123.66(18) .
O2 C1 C2 123.14(16) .
O1 C1 C2 112.92(16) .
C7 C2 C3 118.42(16) .
C7 C2 C1 118.51(16) .
C3 C2 C1 122.93(16) .
C4 C3 C2 119.90(16) .
C4 C3 S1 116.45(13) .
C2 C3 S1 123.64(14) .
C3 C4 C5 120.99(16) .
C3 C4 H4 119.5 .
C5 C4 H4 119.5 .
C6 C5 C4 119.23(17) .
C6 C5 C8 122.17(17) .
C4 C5 C8 118.60(16) .
C7 C6 C5 119.86(17) .
C7 C6 H6 120.1 .
C5 C6 H6 120.1 .
C6 C7 C2 121.44(17) .
C6 C7 H7A 119.3 .
C2 C7 H7A 119.3 .
O6 C8 O7 124.66(19) .
O6 C8 C5 123.21(18) .
O7 C8 C5 112.11(16) .
N1 C9 C10 120.16(19) .
N1 C9 H9 119.9 .
C10 C9 H9 119.9 .
C9 C10 C11 120.45(19) .
C9 C10 H10 119.8 .
C11 C10 H10 119.8 .
C10 C11 C12 117.06(17) .
C10 C11 C11 121.4(2) 2_665
C12 C11 C11 121.52(19) 2_665
C13 C12 C11 120.25(17) .
C13 C12 H12 119.9 .
C11 C12 H12 119.9 .
N1 C13 C12 119.98(18) .
N1 C13 H13 120.0 .
C12 C13 H13 120.0 .

loop_
_geom_bond_atom_site_label_1
_geom_bond_atom_site_label_2
_geom_bond_distance
_geom_bond_site_symmetry_2
S1 O5 1.4369(15) .
S1 O3 1.4472(15) .
S1 O4 1.4557(14) .
S1 C3 1.7870(17) .
O1 C1 1.312(2) .
O1 H1 0.8200 .
O2 C1 1.201(2) .
O6 C8 1.199(2) .
O7 C8 1.306(2) .
O7 H7 0.8200 .
O8 H8A 0.8200 .
O8 H8B 0.8200 .
O9 H9A 0.8201 .
O9 H9B 0.8200 .
N1 C9 1.321(3) .
N1 C13 1.327(3) .
N1 H1A 0.8600 .
C1 C2 1.504(3) .
C2 C7 1.393(3) .
C2 C3 1.400(2) .
C3 C4 1.378(3) .
C4 C5 1.394(3) .
C4 H4 0.9300 .
C5 C6 1.383(3) .
C5 C8 1.497(3) .
C6 C7 1.378(3) .
C6 H6 0.9300 .
C7 H7A 0.9300 .
C9 C10 1.368(3) .
C9 H9 0.9300 .
C10 C11 1.385(3) .
C10 H10 0.9300 .
C11 C12 1.394(2) .
C11 C11 1.483(3) 2_665
C12 C13 1.368(3) .
C12 H12 0.9300 .
C13 H13 0.9300 .

loop_
_geom_hbond_atom_site_label_D
_geom_hbond_atom_site_label_H
_geom_hbond_atom_site_label_A
_geom_hbond_distance_DH
_geom_hbond_distance_HA
_geom_hbond_distance_DA
_geom_hbond_angle_DHA
_geom_hbond_site_symmetry_A
O9 H9B O4 0.82 1.97 2.7879(19) 173.2 2_666
O9 H9A O5 0.82 2.70 3.279(2) 128.9 1_465
O9 H9A O3 0.82 2.11 2.895(2) 160.9 1_465
N1 H1A O2 0.86 2.34 2.921(2) 125.1 1_455
N1 H1A O2 0.86 2.34 2.921(2) 125.1 1_455
O8 H8B O9 0.82 1.93 2.749(2) 174.5 .
O8 H8A O2 0.82 2.66 3.420(3) 155.0 2_766
O8 H8A O3 0.82 2.40 3.013(2) 131.9 2_766
O7 H7 O9 0.82 1.83 2.6274(19) 162.6 1_546
O1 H1 O8 0.82 1.77 2.589(2) 175.4 1_655
